data_7108993
loop_
_publ_author_name
'Xu-Qiong Xiao'
'Hui Zhao'
'Zheng Xu'
'Guoqiao Lai'
'Xiao-Lin He'
'Zhifang Li'

_publ_section_title
;
 Reduction of the dihalocyclopentasilanes. A quest for a homocyclic
 silylene
;
_journal_name_full Chem.Commun.
_journal_page_first 2706
_journal_paper_doi 10.1039/c3cc00114h
_journal_volume 49
_journal_year 2013
_chemical_formula_sum 'C31 H81 K O3 Si10'
_chemical_formula_weight 821.96
_chemical_name_systematic
;
?
;
_space_group_IT_number 14
_symmetry_cell_setting monoclinic
_symmetry_space_group_name_Hall '-P 2ybc'
_symmetry_space_group_name_H-M 'P 1 21/c 1'
_atom_sites_solution_hydrogens geom
_atom_sites_solution_primary direct
_atom_sites_solution_secondary difmap
_audit_creation_method SHELXL-97
_cell_angle_alpha 90.00
_cell_angle_beta 96.712(5)
_cell_angle_gamma 90.00
_cell_formula_units_Z 4
_cell_length_a 10.925(3)
_cell_length_b 25.574(7)
_cell_length_c 18.928(5)
_cell_measurement_reflns_used 6686
_cell_measurement_temperature 173(2)
_cell_measurement_theta_max 25.71
_cell_measurement_theta_min 2.20
_cell_volume 5252(2)
_computing_cell_refinement 'Bruker SAINT'
_computing_data_collection 'Bruker APEX2'
_computing_data_reduction 'Bruker SAINT'
_computing_molecular_graphics 'Bruker SHELXTL'
_computing_publication_material 'Bruker SHELXTL'
_computing_structure_refinement 'SHELXL-97 (Sheldrick, 1997)'
_computing_structure_solution 'SHELXS-97 (Sheldrick, 1990)'
_diffrn_ambient_temperature 173(2)
_diffrn_measured_fraction_theta_full 0.995
_diffrn_measured_fraction_theta_max 0.995
_diffrn_measurement_device_type 'Bruker APEX-II CCD'
_diffrn_measurement_method '\f and \w scans'
_diffrn_radiation_monochromator graphite
_diffrn_radiation_source 'fine-focus sealed tube'
_diffrn_radiation_type MoK\a
_diffrn_radiation_wavelength 0.71073
_diffrn_reflns_av_R_equivalents 0.0723
_diffrn_reflns_av_sigmaI/netI 0.0897
_diffrn_reflns_limit_h_max 14
_diffrn_reflns_limit_h_min -14
_diffrn_reflns_limit_k_max 33
_diffrn_reflns_limit_k_min -31
_diffrn_reflns_limit_l_max 24
_diffrn_reflns_limit_l_min -23
_diffrn_reflns_number 34999
_diffrn_reflns_theta_full 27.55
_diffrn_reflns_theta_max 27.55
_diffrn_reflns_theta_min 1.88
_diffrn_standards_number 0
_exptl_absorpt_coefficient_mu 0.354
_exptl_absorpt_correction_T_max 0.7456
_exptl_absorpt_correction_T_min 0.377
_exptl_absorpt_correction_type multi-scan
_exptl_absorpt_process_details sadabs
_exptl_crystal_colour yellow
_exptl_crystal_density_diffrn 1.040
_exptl_crystal_density_method 'not measured'
_exptl_crystal_description prism
_exptl_crystal_F_000 1800
_exptl_crystal_size_max 0.15
_exptl_crystal_size_mid 0.15
_exptl_crystal_size_min 0.12
_refine_diff_density_max 0.564
_refine_diff_density_min -0.357
_refine_diff_density_rms 0.078
_refine_ls_extinction_method none
_refine_ls_goodness_of_fit_ref 1.017
_refine_ls_hydrogen_treatment mixed
_refine_ls_matrix_type full
_refine_ls_number_parameters 455
_refine_ls_number_reflns 12071
_refine_ls_number_restraints 0
_refine_ls_restrained_S_all 1.017
_refine_ls_R_factor_all 0.1210
_refine_ls_R_factor_gt 0.0625
_refine_ls_shift/su_max 0.001
_refine_ls_shift/su_mean 0.000
_refine_ls_structure_factor_coef Fsqd
_refine_ls_weighting_details 'calc w=1/[\s^2^(Fo^2^)+(0.1000P)^2^+0.3019P] where P=(Fo^2^+2Fc^2^)/3'
_refine_ls_weighting_scheme calc
_refine_ls_wR_factor_gt 0.1574
_refine_ls_wR_factor_ref 0.1892
_reflns_number_gt 7287
_reflns_number_total 12071
_reflns_threshold_expression >2sigma(I)
_cod_data_source_file c3cc00114h.txt
_cod_data_source_block f111208a
_cod_original_sg_symbol_H-M P2(1)/c
_cod_database_code 7108993

loop_
_symmetry_equiv_pos_as_xyz
'x, y, z'
'-x, y+1/2, -z+1/2'
'-x, -y, -z'
'x, -y-1/2, z-1/2'

loop_
_atom_site_label
_atom_site_type_symbol
_atom_site_fract_x
_atom_site_fract_y
_atom_site_fract_z
_atom_site_U_iso_or_equiv
_atom_site_adp_type
_atom_site_occupancy
_atom_site_symmetry_multiplicity
_atom_site_calc_flag
_atom_site_refinement_flags
Si1 Si 0.30198(8) 0.55936(4) 0.76346(5) 0.0249(2) Uani 1 1 d .
Si2 Si 0.29384(8) 0.59538(4) 0.64697(5) 0.0259(2) Uani 1 1 d .
Si3 Si 0.11106(9) 0.64521(4) 0.62975(5) 0.0344(2) Uani 1 1 d .
Si4 Si 0.01402(9) 0.62964(4) 0.73195(5) 0.0342(2) Uani 1 1 d .
Si5 Si 0.17690(9) 0.61599(4) 0.82308(5) 0.0283(2) Uani 1 1 d .
Si6 Si 0.26477(10) 0.51992(4) 0.57603(5) 0.0341(2) Uani 1 1 d .
Si7 Si 0.44796(11) 0.64396(5) 0.59995(6) 0.0419(3) Uani 1 1 d .
Si8 Si 0.23637(10) 0.69593(4) 0.87797(6) 0.0421(3) Uani 1 1 d .
Si9 Si 0.09239(11) 0.56902(5) 0.91264(6) 0.0457(3) Uani 1 1 d .
Si10 Si 0.50324(9) 0.56362(4) 0.82045(5) 0.0337(2) Uani 1 1 d .
K1 K 0.21102(9) 0.43125(3) 0.75958(5) 0.0497(3) Uani 1 1 d .
O1 O -0.0220(3) 0.39299(15) 0.74882(19) 0.0759(10) Uani 1 1 d .
O2 O 0.2745(4) 0.36273(14) 0.8608(2) 0.0864(13) Uani 1 1 d .
O3 O 0.2735(3) 0.35264(13) 0.67909(19) 0.0689(9) Uani 1 1 d .
C1 C 0.1175(5) 0.4866(2) 0.5937(3) 0.0451(10) Uani 1 1 d .
C2 C 0.3955(4) 0.47295(17) 0.6005(3) 0.0527(11) Uani 1 1 d .
H2A H 0.3821 0.4417 0.5725 0.079 Uiso 1 1 calc R
H2B H 0.3994 0.4643 0.6500 0.079 Uiso 1 1 calc R
H2C H 0.4716 0.4889 0.5913 0.079 Uiso 1 1 calc R
C3 C 0.2531(4) 0.53004(19) 0.4770(2) 0.0535(11) Uani 1 1 d .
H3A H 0.3319 0.5404 0.4641 0.080 Uiso 1 1 calc R
H3B H 0.1935 0.5568 0.4632 0.080 Uiso 1 1 calc R
H3C H 0.2279 0.4980 0.4532 0.080 Uiso 1 1 calc R
C4 C 0.5951(4) 0.6069(2) 0.6003(3) 0.0653(14) Uani 1 1 d .
H4A H 0.6523 0.6271 0.5767 0.098 Uiso 1 1 calc R
H4B H 0.5793 0.5743 0.5760 0.098 Uiso 1 1 calc R
H4C H 0.6295 0.6004 0.6485 0.098 Uiso 1 1 calc R
C5 C 0.3956(6) 0.6606(2) 0.5037(3) 0.0735(16) Uani 1 1 d .
H5A H 0.4554 0.6830 0.4858 0.110 Uiso 1 1 calc R
H5B H 0.3176 0.6782 0.5005 0.110 Uiso 1 1 calc R
H5C H 0.3874 0.6290 0.4761 0.110 Uiso 1 1 calc R
C6 C 0.4855(5) 0.70738(18) 0.6476(3) 0.0689(14) Uani 1 1 d .
H6A H 0.5052 0.7008 0.6976 0.103 Uiso 1 1 calc R
H6B H 0.4157 0.7303 0.6402 0.103 Uiso 1 1 calc R
H6C H 0.5548 0.7234 0.6294 0.103 Uiso 1 1 calc R
C7 C 0.0052(4) 0.6288(2) 0.5465(2) 0.0598(13) Uani 1 1 d .
H7A H -0.0654 0.6514 0.5429 0.090 Uiso 1 1 calc R
H7B H -0.0213 0.5931 0.5487 0.090 Uiso 1 1 calc R
H7C H 0.0484 0.6335 0.5056 0.090 Uiso 1 1 calc R
C8 C 0.1426(5) 0.71841(17) 0.6230(2) 0.0569(12) Uani 1 1 d .
H8A H 0.1741 0.7257 0.5788 0.085 Uiso 1 1 calc R
H8B H 0.2020 0.7289 0.6618 0.085 Uiso 1 1 calc R
H8C H 0.0674 0.7375 0.6250 0.085 Uiso 1 1 calc R
C9 C -0.0825(4) 0.56816(18) 0.7166(2) 0.0520(11) Uani 1 1 d .
H9A H -0.1364 0.5652 0.7529 0.078 Uiso 1 1 calc R
H9B H -0.0293 0.5382 0.7182 0.078 Uiso 1 1 calc R
H9C H -0.1306 0.5700 0.6708 0.078 Uiso 1 1 calc R
C10 C -0.0950(4) 0.68538(19) 0.7460(2) 0.0559(12) Uani 1 1 d .
H10A H -0.1582 0.6872 0.7063 0.084 Uiso 1 1 calc R
H10B H -0.0500 0.7177 0.7499 0.084 Uiso 1 1 calc R
H10C H -0.1320 0.6795 0.7888 0.084 Uiso 1 1 calc R
C11 C 0.3661(4) 0.68751(18) 0.9514(2) 0.0557(12) Uani 1 1 d .
H11A H 0.4405 0.6793 0.9313 0.084 Uiso 1 1 calc R
H11B H 0.3467 0.6596 0.9821 0.084 Uiso 1 1 calc R
H11C H 0.3774 0.7193 0.9782 0.084 Uiso 1 1 calc R
C12 C 0.2897(6) 0.74480(18) 0.8154(3) 0.0734(16) Uani 1 1 d .
H12A H 0.3277 0.7737 0.8419 0.110 Uiso 1 1 calc R
H12B H 0.2205 0.7571 0.7839 0.110 Uiso 1 1 calc R
H12C H 0.3485 0.7288 0.7882 0.110 Uiso 1 1 calc R
C13 C 0.1045(5) 0.7270(2) 0.9188(3) 0.0751(17) Uani 1 1 d .
H13A H 0.0862 0.7065 0.9588 0.113 Uiso 1 1 calc R
H13B H 0.0331 0.7284 0.8841 0.113 Uiso 1 1 calc R
H13C H 0.1271 0.7618 0.9343 0.113 Uiso 1 1 calc R
C14 C 0.1860(5) 0.5730(3) 1.0030(2) 0.0802(18) Uani 1 1 d .
H14A H 0.1825 0.6080 1.0211 0.120 Uiso 1 1 calc R
H14B H 0.2702 0.5640 0.9987 0.120 Uiso 1 1 calc R
H14C H 0.1531 0.5492 1.0350 0.120 Uiso 1 1 calc R
C15 C 0.0847(8) 0.4972(3) 0.8903(4) 0.083(2) Uani 1 1 d .
C16 C -0.0687(5) 0.5916(2) 0.9239(3) 0.0766(17) Uani 1 1 d .
H16A H -0.0968 0.5740 0.9638 0.115 Uiso 1 1 calc R
H16B H -0.1229 0.5836 0.8816 0.115 Uiso 1 1 calc R
H16C H -0.0684 0.6287 0.9320 0.115 Uiso 1 1 calc R
C17 C 0.5036(4) 0.5440(2) 0.9169(2) 0.0604(13) Uani 1 1 d .
H17A H 0.5870 0.5407 0.9388 0.091 Uiso 1 1 calc R
H17B H 0.4621 0.5110 0.9195 0.091 Uiso 1 1 calc R
H17C H 0.4617 0.5701 0.9414 0.091 Uiso 1 1 calc R
C18 C 0.6007(4) 0.51295(18) 0.7816(3) 0.0575(12) Uani 1 1 d .
H18A H 0.6021 0.5197 0.7318 0.086 Uiso 1 1 calc R
H18B H 0.5666 0.4789 0.7877 0.086 Uiso 1 1 calc R
H18C H 0.6832 0.5144 0.8055 0.086 Uiso 1 1 calc R
C19 C 0.5912(4) 0.62683(18) 0.8197(3) 0.0551(12) Uani 1 1 d .
H19A H 0.6655 0.6244 0.8521 0.083 Uiso 1 1 calc R
H19B H 0.5413 0.6549 0.8342 0.083 Uiso 1 1 calc R
H19C H 0.6116 0.6335 0.7726 0.083 Uiso 1 1 calc R
C20 C -0.1096(5) 0.3974(4) 0.6876(3) 0.107(3) Uani 1 1 d .
H20A H -0.1009 0.3680 0.6561 0.129 Uiso 1 1 calc R
H20B H -0.0950 0.4293 0.6622 0.129 Uiso 1 1 calc R
C21 C -0.2326(5) 0.3980(3) 0.7083(3) 0.0847(18) Uani 1 1 d .
H21A H -0.2853 0.3736 0.6799 0.102 Uiso 1 1 calc R
H21B H -0.2681 0.4327 0.7024 0.102 Uiso 1 1 calc R
C22 C -0.2185(6) 0.3824(3) 0.7847(3) 0.095(2) Uani 1 1 d .
H22A H -0.2661 0.3512 0.7915 0.115 Uiso 1 1 calc R
H22B H -0.2458 0.4102 0.8140 0.115 Uiso 1 1 calc R
C23 C -0.0851(6) 0.3724(3) 0.8029(4) 0.103(2) Uani 1 1 d .
H23A H -0.0561 0.3887 0.8480 0.124 Uiso 1 1 calc R
H23B H -0.0703 0.3350 0.8073 0.124 Uiso 1 1 calc R
C24 C 0.2276(7) 0.3117(2) 0.8502(3) 0.0800(18) Uani 1 1 d .
C25 C 0.2066(7) 0.2931(3) 0.9230(3) 0.099(2) Uani 1 1 d .
H25A H 0.1248 0.3026 0.9337 0.119 Uiso 1 1 calc R
H25B H 0.2160 0.2555 0.9268 0.119 Uiso 1 1 calc R
C26 C 0.3004(6) 0.3196(3) 0.9706(3) 0.094(2) Uani 1 1 d .
H26A H 0.3717 0.2972 0.9820 0.113 Uiso 1 1 calc R
H26B H 0.2685 0.3293 1.0145 0.113 Uiso 1 1 calc R
C27 C 0.3340(8) 0.3670(3) 0.9312(4) 0.130(3) Uani 1 1 d .
H27A H 0.3068 0.3983 0.9537 0.155 Uiso 1 1 calc R
H27B H 0.4226 0.3689 0.9310 0.155 Uiso 1 1 calc R
C28 C 0.1816(6) 0.3251(2) 0.6369(3) 0.0885(19) Uani 1 1 d .
H28A H 0.1348 0.3485 0.6038 0.106 Uiso 1 1 calc R
H28B H 0.1256 0.3088 0.6665 0.106 Uiso 1 1 calc R
C29 C 0.2438(7) 0.2850(3) 0.5982(4) 0.113(3) Uani 1 1 d .
H29A H 0.1966 0.2528 0.5941 0.136 Uiso 1 1 calc R
H29B H 0.2562 0.2971 0.5510 0.136 Uiso 1 1 calc R
C30 C 0.3599(7) 0.2777(3) 0.6418(5) 0.125(3) Uani 1 1 d .
H30A H 0.4236 0.2682 0.6125 0.150 Uiso 1 1 calc R
H30B H 0.3532 0.2501 0.6762 0.150 Uiso 1 1 calc R
C31 C 0.3897(5) 0.3271(2) 0.6777(4) 0.0809(17) Uani 1 1 d .
H31A H 0.4295 0.3213 0.7256 0.097 Uiso 1 1 calc R
H31B H 0.4439 0.3478 0.6518 0.097 Uiso 1 1 calc R
H24A H 0.126(6) 0.320(3) 0.829(4) 0.12(2) Uiso 1 1 d .
H24B H 0.307(6) 0.290(3) 0.832(3) 0.11(2) Uiso 1 1 d .
H15A H 0.049(5) 0.490(2) 0.924(3) 0.080(18) Uiso 1 1 d .
H15B H 0.036(6) 0.490(2) 0.845(4) 0.09(2) Uiso 1 1 d .
H15C H 0.157(13) 0.469(5) 0.897(7) 0.28(7) Uiso 1 1 d .
H1A H 0.106(3) 0.4930(14) 0.637(2) 0.030(10) Uiso 1 1 d .
H1B H 0.044(5) 0.502(2) 0.565(3) 0.081(17) Uiso 1 1 d .
H1C H 0.124(5) 0.460(2) 0.583(3) 0.069(19) Uiso 1 1 d .

loop_
_atom_site_aniso_label
_atom_site_aniso_U_11
_atom_site_aniso_U_22
_atom_site_aniso_U_33
_atom_site_aniso_U_23
_atom_site_aniso_U_13
_atom_site_aniso_U_12
Si1 0.0228(4) 0.0246(5) 0.0265(5) 0.0005(4) -0.0006(3) -0.0003(4)
Si2 0.0248(5) 0.0253(5) 0.0270(5) 0.0014(4) 0.0007(4) 0.0003(4)
Si3 0.0325(5) 0.0384(6) 0.0301(5) 0.0009(4) -0.0058(4) 0.0101(5)
Si4 0.0233(5) 0.0413(6) 0.0365(5) -0.0044(4) -0.0026(4) 0.0057(4)
Si5 0.0255(5) 0.0315(5) 0.0275(5) -0.0025(4) 0.0004(4) 0.0008(4)
Si6 0.0371(6) 0.0346(6) 0.0302(5) -0.0050(4) 0.0016(4) 0.0021(4)
Si7 0.0403(6) 0.0406(6) 0.0462(6) 0.0102(5) 0.0116(5) -0.0048(5)
Si8 0.0412(6) 0.0371(6) 0.0446(6) -0.0133(5) -0.0090(5) 0.0070(5)
Si9 0.0431(6) 0.0581(8) 0.0387(6) 0.0049(5) 0.0165(5) 0.0012(6)
Si10 0.0259(5) 0.0362(6) 0.0371(5) 0.0014(4) -0.0048(4) 0.0057(4)
K1 0.0625(6) 0.0291(5) 0.0555(6) 0.0022(4) -0.0020(5) -0.0040(4)
O1 0.065(2) 0.094(3) 0.064(2) 0.016(2) -0.0128(18) -0.023(2)
O2 0.128(3) 0.053(2) 0.067(2) 0.0103(18) -0.037(2) -0.011(2)
O3 0.073(2) 0.053(2) 0.079(2) -0.0147(18) 0.0008(19) 0.0097(18)
C1 0.047(3) 0.040(3) 0.046(3) -0.006(2) -0.006(2) -0.009(2)
C2 0.057(3) 0.041(2) 0.059(3) -0.005(2) 0.005(2) 0.010(2)
C3 0.062(3) 0.062(3) 0.036(2) -0.009(2) 0.005(2) 0.000(2)
C4 0.042(2) 0.077(4) 0.082(4) 0.012(3) 0.024(2) 0.001(2)
C5 0.097(4) 0.072(4) 0.054(3) 0.028(3) 0.020(3) -0.001(3)
C6 0.065(3) 0.047(3) 0.095(4) 0.001(3) 0.010(3) -0.018(3)
C7 0.057(3) 0.072(3) 0.044(2) -0.008(2) -0.020(2) 0.022(2)
C8 0.068(3) 0.043(3) 0.059(3) 0.014(2) 0.002(2) 0.019(2)
C9 0.031(2) 0.061(3) 0.062(3) -0.008(2) -0.0034(19) -0.010(2)
C10 0.043(2) 0.067(3) 0.056(3) -0.006(2) 0.002(2) 0.020(2)
C11 0.054(3) 0.051(3) 0.056(3) -0.014(2) -0.020(2) -0.004(2)
C12 0.100(4) 0.040(3) 0.073(3) -0.002(2) -0.016(3) -0.011(3)
C13 0.059(3) 0.083(4) 0.080(4) -0.041(3) -0.005(3) 0.023(3)
C14 0.073(4) 0.129(5) 0.041(3) 0.021(3) 0.016(2) -0.012(4)
C15 0.126(6) 0.067(4) 0.064(4) 0.009(3) 0.045(4) -0.018(4)
C16 0.055(3) 0.113(5) 0.068(3) 0.015(3) 0.035(3) 0.014(3)
C17 0.055(3) 0.080(3) 0.042(2) 0.008(2) -0.012(2) 0.010(3)
C18 0.039(2) 0.053(3) 0.078(3) -0.001(2) -0.003(2) 0.015(2)
C19 0.034(2) 0.060(3) 0.068(3) -0.008(2) -0.006(2) -0.010(2)
C20 0.061(4) 0.191(8) 0.065(4) 0.024(4) -0.011(3) -0.027(5)
C21 0.070(4) 0.102(5) 0.081(4) 0.000(4) 0.003(3) 0.029(4)
C22 0.099(5) 0.101(5) 0.091(5) 0.021(4) 0.035(4) 0.034(4)
C23 0.093(5) 0.129(6) 0.085(5) 0.037(4) -0.001(4) -0.022(4)
C24 0.116(6) 0.055(3) 0.061(3) 0.002(3) -0.023(3) 0.009(4)
C25 0.117(5) 0.105(5) 0.070(4) 0.017(4) -0.011(4) -0.038(4)
C26 0.089(4) 0.130(6) 0.057(3) 0.009(4) -0.017(3) -0.014(4)
C27 0.176(8) 0.106(6) 0.086(5) 0.018(4) -0.072(5) -0.039(5)
C28 0.078(4) 0.083(4) 0.098(5) -0.035(4) -0.018(3) 0.020(3)
C29 0.093(5) 0.121(6) 0.122(6) -0.060(5) 0.001(4) 0.028(5)
C30 0.094(5) 0.077(5) 0.207(9) -0.040(5) 0.034(6) 0.020(4)
C31 0.064(4) 0.072(4) 0.102(5) 0.001(3) -0.008(3) 0.009(3)

loop_
_atom_type_symbol
_atom_type_description
_atom_type_scat_dispersion_real
_atom_type_scat_dispersion_imag
_atom_type_scat_source
C C 0.0033 0.0016 'International Tables Vol C Tables 4.2.6.8 and 6.1.1.4'
H H 0.0000 0.0000 'International Tables Vol C Tables 4.2.6.8 and 6.1.1.4'
Si Si 0.0817 0.0704 'International Tables Vol C Tables 4.2.6.8 and 6.1.1.4'
O O 0.0106 0.0060 'International Tables Vol C Tables 4.2.6.8 and 6.1.1.4'
K K 0.2009 0.2494 'International Tables Vol C Tables 4.2.6.8 and 6.1.1.4'

loop_
_geom_angle_atom_site_label_1
_geom_angle_atom_site_label_2
_geom_angle_atom_site_label_3
_geom_angle
Si10 Si1 Si5 108.43(5)
Si10 Si1 Si2 109.93(5)
Si5 Si1 Si2 104.10(5)
Si10 Si1 K1 108.05(4)
Si5 Si1 K1 114.45(4)
Si2 Si1 K1 111.78(4)
Si7 Si2 Si6 105.82(5)
Si7 Si2 Si3 107.13(6)
Si6 Si2 Si3 107.99(5)
Si7 Si2 Si1 127.18(5)
Si6 Si2 Si1 101.49(5)
Si3 Si2 Si1 106.03(5)
C7 Si3 C8 105.1(2)
C7 Si3 Si4 110.99(17)
C8 Si3 Si4 108.89(15)
C7 Si3 Si2 114.88(15)
C8 Si3 Si2 112.48(16)
Si4 Si3 Si2 104.55(5)
C9 Si4 C10 107.3(2)
C9 Si4 Si3 108.12(15)
C10 Si4 Si3 109.85(16)
C9 Si4 Si5 110.39(15)
C10 Si4 Si5 116.24(15)
Si3 Si4 Si5 104.69(5)
Si8 Si5 Si9 103.72(6)
Si8 Si5 Si4 109.94(5)
Si9 Si5 Si4 106.08(6)
Si8 Si5 Si1 126.73(6)
Si9 Si5 Si1 109.16(6)
Si4 Si5 Si1 99.81(5)
C3 Si6 C1 106.2(2)
C3 Si6 C2 107.1(2)
C1 Si6 C2 107.8(2)
C3 Si6 Si2 116.41(15)
C1 Si6 Si2 109.35(18)
C2 Si6 Si2 109.61(15)
C4 Si7 C6 107.3(3)
C4 Si7 C5 106.3(2)
C6 Si7 C5 107.0(3)
C4 Si7 Si2 112.69(16)
C6 Si7 Si2 113.63(17)
C5 Si7 Si2 109.52(18)
C12 Si8 C11 106.4(2)
C12 Si8 C13 106.8(3)
C11 Si8 C13 106.9(2)
C12 Si8 Si5 113.19(17)
C11 Si8 Si5 111.91(15)
C13 Si8 Si5 111.22(18)
C16 Si9 C15 107.8(3)
C16 Si9 C14 107.1(2)
C15 Si9 C14 105.2(3)
C16 Si9 Si5 112.01(17)
C15 Si9 Si5 110.29(19)
C14 Si9 Si5 114.05(17)
C19 Si10 C18 106.0(2)
C19 Si10 C17 107.0(2)
C18 Si10 C17 104.9(2)
C19 Si10 Si1 119.37(15)
C18 Si10 Si1 109.44(16)
C17 Si10 Si1 109.18(16)
O2 K1 O3 81.37(12)
O2 K1 O1 88.83(13)
O3 K1 O1 89.19(12)
O2 K1 Si1 124.84(9)
O3 K1 Si1 130.00(9)
O1 K1 Si1 127.92(9)
C23 O1 C20 106.5(4)
C23 O1 K1 128.2(3)
C20 O1 K1 124.8(3)
C24 O2 C27 108.9(4)
C24 O2 K1 117.0(3)
C27 O2 K1 133.4(4)
C28 O3 C31 109.8(4)
C28 O3 K1 119.5(3)
C31 O3 K1 130.1(3)
O1 C20 C21 109.9(5)
C20 C21 C22 105.5(5)
C21 C22 C23 105.0(5)
O1 C23 C22 108.6(5)
O2 C24 C25 104.8(5)
C26 C25 C24 104.5(5)
C25 C26 C27 105.4(5)
O2 C27 C26 107.2(5)
O3 C28 C29 107.0(5)
C30 C29 C28 103.4(6)
C29 C30 C31 106.7(6)
O3 C31 C30 104.8(5)

loop_
_geom_bond_atom_site_label_1
_geom_bond_atom_site_label_2
_geom_bond_distance
Si1 Si10 2.3356(14)
Si1 Si5 2.3661(13)
Si1 Si2 2.3818(14)
Si1 K1 3.4220(15)
Si2 Si7 2.3495(14)
Si2 Si6 2.3512(14)
Si2 Si3 2.3591(14)
Si3 C7 1.890(4)
Si3 C8 1.910(5)
Si3 Si4 2.3460(15)
Si4 C9 1.896(4)
Si4 C10 1.896(4)
Si4 Si5 2.3549(14)
Si5 Si8 2.3502(15)
Si5 Si9 2.3528(15)
Si6 C3 1.882(4)
Si6 C1 1.885(5)
Si6 C2 1.882(4)
Si7 C4 1.865(5)
Si7 C6 1.878(5)
Si7 C5 1.892(5)
Si8 C12 1.861(5)
Si8 C11 1.878(4)
Si8 C13 1.888(5)
Si9 C16 1.888(5)
Si9 C15 1.884(7)
Si9 C14 1.890(5)
Si10 C19 1.881(4)
Si10 C18 1.881(4)
Si10 C17 1.894(4)
K1 O2 2.629(4)
K1 O3 2.659(3)
K1 O1 2.713(4)
O1 C23 1.402(7)
O1 C20 1.417(6)
O2 C24 1.408(7)
O2 C27 1.418(7)
O3 C28 1.398(6)
O3 C31 1.430(6)
C20 C21 1.443(8)
C21 C22 1.490(8)
C22 C23 1.480(9)
C24 C25 1.500(8)
C25 C26 1.451(8)
C26 C27 1.491(9)
C28 C29 1.471(8)
C29 C30 1.442(10)
C30 C31 1.454(9)
